data_1510936
loop_
_publ_author_name
'Schnick, W.'
'Schmid, S.'

_publ_section_title
;
 Synthese und Kristallstruktur des ersten Oxonitridoborates - Sr3 (B3 O3
 N3)
;
_journal_name_full 'Zeitschrift fuer Anorganische und Allgemeine Chemie'
_journal_page_first 1192
_journal_page_last 1195
_journal_paper_doi 10.1002/1521-3749(200206)628:5<1192::AID-ZAAC1192>3.0.CO;2-U
_journal_volume 628
_journal_year 2002
_chemical_formula_sum 'B3 N3 O3 Sr3'
_chemical_name_systematic 'Sr3 (B3 O3 N3)'
_space_group_IT_number 14
_symmetry_space_group_name_Hall '-P 2yn'
_symmetry_space_group_name_H-M 'P 1 21/n 1'
_cell_angle_alpha 90
_cell_angle_beta 92.393
_cell_angle_gamma 90
_cell_formula_units_Z 4
_cell_length_a 6.63165
_cell_length_b 7.8606
_cell_length_c 11.759
_cell_volume 612.447
_citation_journal_id_ASTM ZAACAB
_cod_data_source_file boron_465.cif
_cod_data_source_block B3N3O3Sr3
_cod_original_cell_volume 612.4474
_cod_original_sg_symbol_Hall '-P 2ybc (x-z,y,z)'
_cod_database_code 1510936

loop_
_symmetry_equiv_pos_as_xyz
x,y,z
-x+1/2,y+1/2,-z+1/2
-x,-y,-z
x-1/2,-y-1/2,z-1/2

loop_
_atom_site_label
_atom_site_type_symbol
_atom_site_fract_x
_atom_site_fract_y
_atom_site_fract_z
_atom_site_occupancy
_atom_site_U_iso_or_equiv
Sr3 Sr+2 0.64223 0.38821 0.61319 1 0.0
N3 N-3 0.167 0.1247 0.8976 1 0.0
Sr2 Sr+2 0.10271 0.12262 0.6705 1 0.0
O1 O-2 0.2406 0.3738 0.2407 1 0.0
O2 O-2 0.2341 0.4124 0.9636 1 0.0
B2 B+3 0.205 0.7772 0.6057 1 0.0
B1 B+3 0.054 0.3749 0.2945 1 0.0
Sr1 Sr+2 0.14219 0.63574 0.10785 1 0.0
N2 N-3 0.0306 0.7903 0.6743 1 0.0
O3 O-2 0.2206 0.8269 0.9469 1 0.0
N1 N-3 0.0333 0.46 0.681 1 0.0
B3 B+3 0.208 0.4682 0.6127 1 0.0
